data_7040219
loop_
_publ_author_name
'Smithson, Chad S.'
'MacDonald, Daniel J.'
'Matt Letvenuk, T.'
'Carello, Christian E.'
'Jennings, Michael'
'Lough, Alan J.'
'Britten, James'
'Decken, Andreas'
'Preuss, Kathryn E.'

_publ_section_title
;
 A 1,2,3-dithiazolyl-o-naphthoquinone: a neutral radical with isolable
 cation and anion oxidation states.
;
_journal_issue 23
_journal_name_full 'Dalton transactions (Cambridge, England : 2003)'
_journal_page_first 9608
_journal_page_last 9620
_journal_paper_doi 10.1039/c6dt01249c
_journal_volume 45
_journal_year 2016
_chemical_formula_moiety 'C40 H24 Li4 N4 O12 S8'
_chemical_formula_sum 'C40 H24 Li4 N4 O12 S8'
_chemical_formula_weight 1036.95
_chemical_name_systematic
;
 ?
;
_space_group_IT_number 14
_symmetry_cell_setting monoclinic
_symmetry_space_group_name_Hall '-P 2ybc'
_symmetry_space_group_name_H-M 'P 1 21/c 1'
_atom_sites_solution_hydrogens geom
_atom_sites_solution_primary direct
_atom_sites_solution_secondary difmap
_audit_creation_method SHELXL-97
_audit_update_record
;
2016-03-24 deposited with the CCDC.
2016-05-18 downloaded from the CCDC.
;
_cell_angle_alpha 90.00
_cell_angle_beta 101.590(8)
_cell_angle_gamma 90.00
_cell_formula_units_Z 2
_cell_length_a 15.9640(12)
_cell_length_b 11.7083(15)
_cell_length_c 11.632(2)
_cell_measurement_reflns_used 9127
_cell_measurement_temperature 150(1)
_cell_measurement_theta_max 25.0
_cell_measurement_theta_min 2.6
_cell_volume 2129.8(5)
_computing_cell_refinement 'Denzo-SMN (Otwinowski & Minor, 1997)'
_computing_data_collection 'Collect (Nonius B.V., 1997-2002)'
_computing_data_reduction Denzo-SMN
_computing_molecular_graphics 'PLATON (Spek, 2009)'
_computing_publication_material 'SHELXTL V6.1'
_computing_structure_refinement 'SHELXTL V6.1 (Sheldrick, 2008)'
_computing_structure_solution 'SIR-92 (Altomare et al., 1994)'
_diffrn_ambient_temperature 150(1)
_diffrn_detector_area_resol_mean 9
_diffrn_measured_fraction_theta_full 0.960
_diffrn_measured_fraction_theta_max 0.960
_diffrn_measurement_device_type 'Nonius KappaCCD'
_diffrn_measurement_method '\f scans and \w scans with \k offsets'
_diffrn_radiation_monochromator graphite
_diffrn_radiation_source 'fine-focus sealed tube'
_diffrn_radiation_type MoK\a
_diffrn_radiation_wavelength 0.71073
_diffrn_reflns_av_R_equivalents 0.0855
_diffrn_reflns_av_sigmaI/netI 0.0959
_diffrn_reflns_limit_h_max 18
_diffrn_reflns_limit_h_min -18
_diffrn_reflns_limit_k_max 13
_diffrn_reflns_limit_k_min -13
_diffrn_reflns_limit_l_max 12
_diffrn_reflns_limit_l_min -12
_diffrn_reflns_number 9127
_diffrn_reflns_theta_full 25.00
_diffrn_reflns_theta_max 25.00
_diffrn_reflns_theta_min 2.60
_exptl_absorpt_coefficient_mu 0.489
_exptl_absorpt_correction_T_max 0.967
_exptl_absorpt_correction_T_min 0.780
_exptl_absorpt_correction_type multi-scan
_exptl_absorpt_process_details
;
multi-scan from symmetry-related measurements
 Sortav (Blessing 1995)
;
_exptl_crystal_colour purple
_exptl_crystal_density_diffrn 1.617
_exptl_crystal_density_method 'not measured'
_exptl_crystal_description block
_exptl_crystal_F_000 1056
_exptl_crystal_recrystallization_method 'Re-crystallisation from solvent'
_exptl_crystal_size_max 0.10
_exptl_crystal_size_mid 0.10
_exptl_crystal_size_min 0.08
_refine_diff_density_max 0.829
_refine_diff_density_min -0.449
_refine_diff_density_rms 0.087
_refine_ls_extinction_method none
_refine_ls_goodness_of_fit_ref 1.072
_refine_ls_hydrogen_treatment constr
_refine_ls_matrix_type full
_refine_ls_number_parameters 307
_refine_ls_number_reflns 3590
_refine_ls_number_restraints 12
_refine_ls_restrained_S_all 1.075
_refine_ls_R_factor_all 0.1408
_refine_ls_R_factor_gt 0.0760
_refine_ls_shift/su_max 0.000
_refine_ls_shift/su_mean 0.000
_refine_ls_structure_factor_coef Fsqd
_refine_ls_weighting_details 'calc w=1/[\s^2^(Fo^2^)+(0.0683P)^2^+6.1585P] where P=(Fo^2^+2Fc^2^)/3'
_refine_ls_weighting_scheme calc
_refine_ls_wR_factor_gt 0.1705
_refine_ls_wR_factor_ref 0.2085
_reflns_number_gt 2072
_reflns_number_total 3590
_reflns_threshold_expression I>2\s(I)
_cod_data_source_file c6dt01249c2.cif
_cod_data_source_block k10194a
_cod_depositor_comments
;
The following automatic conversions were performed:

'_symmetry_cell_setting' value 'Monoclinic' changed to 'monoclinic'
according to
/usr/data/users/saulius/crontab/automatic-downloads/current/RSC/lib/dictionaries/cif_core.dic
dictionary named 'cif_core.dic' version 2.4.2 from 2011-04-26.

Automatic conversion script
Id: cif_fix_values 4268 2015-11-12 08:31:59Z antanas 
;
_cod_original_sg_symbol_H-M 'P 21/c'
_cod_database_code 7040219
_solvent_exptl_crystal_recrystallization_method 'methanol and toluene'

loop_
_symmetry_equiv_pos_as_xyz
'x, y, z'
'-x, y+1/2, -z+1/2'
'-x, -y, -z'
'x, -y-1/2, z-1/2'

loop_
_atom_site_label
_atom_site_type_symbol
_atom_site_fract_x
_atom_site_fract_y
_atom_site_fract_z
_atom_site_U_iso_or_equiv
_atom_site_adp_type
_atom_site_occupancy
_atom_site_symmetry_multiplicity
_atom_site_calc_flag
_atom_site_refinement_flags
S2a S 0.37737(13) -0.07609(16) 0.18456(16) 0.0528(5) Uani 1 1 d .
O2a O 0.0993(3) 0.0097(3) 0.2726(4) 0.0413(11) Uani 1 1 d .
N1a N 0.4006(4) 0.0017(5) 0.3049(5) 0.0450(14) Uani 1 1 d .
C1a C 0.3340(4) 0.0395(5) 0.3447(6) 0.0389(16) Uani 1 1 d .
S1a S 0.24402(13) -0.07081(16) 0.15811(15) 0.0501(5) Uani 1 1 d .
O1a O 0.1201(3) 0.1473(3) 0.4625(4) 0.0448(12) Uani 1 1 d .
C10a C 0.2490(4) 0.0107(5) 0.2860(5) 0.0344(15) Uani 1 1 d .
C9a C 0.1761(5) 0.0424(5) 0.3229(6) 0.0388(17) Uani 1 1 d .
C8a C 0.1862(4) 0.1151(5) 0.4272(6) 0.0394(16) Uani 1 1 d .
C7a C 0.2722(4) 0.1482(5) 0.4906(5) 0.0377(16) Uani 1 1 d .
C6a C 0.2825(5) 0.2158(5) 0.5962(6) 0.0488(16) Uani 1 1 d U
H6aA H 0.2346 0.2429 0.6251 0.059 Uiso 1 1 calc R
C5a C 0.3664(6) 0.2398(5) 0.6544(6) 0.0520(17) Uani 1 1 d U
H5aA H 0.3749 0.2813 0.7260 0.062 Uiso 1 1 calc R
C4a C 0.4342(5) 0.2070(6) 0.6140(6) 0.052(2) Uani 1 1 d .
H4aA H 0.4895 0.2285 0.6552 0.062 Uiso 1 1 calc R
C3a C 0.4264(5) 0.1419(5) 0.5126(6) 0.0471(18) Uani 1 1 d .
H3aA H 0.4760 0.1182 0.4856 0.057 Uiso 1 1 calc R
C2a C 0.3450(4) 0.1114(5) 0.4505(5) 0.0380(16) Uani 1 1 d .
S2b S 0.31770(12) -0.25583(15) 0.43002(15) 0.0490(5) Uani 1 1 d .
O2b O 0.0527(3) -0.1072(3) 0.5204(4) 0.0417(11) Uani 1 1 d .
N1b N 0.3495(4) -0.1785(4) 0.5490(4) 0.0424(14) Uani 1 1 d .
C1b C 0.2882(4) -0.1318(5) 0.5953(6) 0.0409(16) Uani 1 1 d .
S1b S 0.18545(12) -0.23904(14) 0.41431(15) 0.0456(5) Uani 1 1 d .
O1b O 0.0899(3) 0.0156(4) 0.7189(4) 0.0456(12) Uani 1 1 d .
C10b C 0.2001(4) -0.1500(5) 0.5393(5) 0.0358(15) Uani 1 1 d .
C9b C 0.1324(4) -0.0992(5) 0.5756(6) 0.0369(15) Uani 1 1 d .
C8b C 0.1512(5) -0.0309(5) 0.6835(6) 0.0392(16) Uani 1 1 d .
C7b C 0.2401(4) -0.0158(5) 0.7457(5) 0.0358(15) Uani 1 1 d .
C6b C 0.2590(5) 0.0517(6) 0.8511(5) 0.0439(15) Uani 1 1 d U
H6bA H 0.2144 0.0849 0.8831 0.053 Uiso 1 1 calc R
C5b C 0.3432(5) 0.0668(6) 0.9043(6) 0.0475(16) Uani 1 1 d U
H5bA H 0.3560 0.1102 0.9747 0.057 Uiso 1 1 calc R
C4b C 0.4085(5) 0.0229(6) 0.8612(6) 0.0502(19) Uani 1 1 d .
H4bA H 0.4658 0.0369 0.9001 0.060 Uiso 1 1 calc R
C3b C 0.3918(4) -0.0435(5) 0.7586(6) 0.0409(17) Uani 1 1 d .
H3bA H 0.4379 -0.0746 0.7284 0.049 Uiso 1 1 calc R
C2b C 0.3082(4) -0.0636(5) 0.7014(5) 0.0387(16) Uani 1 1 d .
Li1 Li 0.0222(7) 0.0147(9) 0.3908(10) 0.046(3) Uani 1 1 d .
Li2 Li -0.0234(7) -0.2384(9) 0.5086(9) 0.044(3) Uani 1 1 d .
O1W O -0.0332(3) -0.3003(4) 0.3552(4) 0.0598(14) Uani 1 1 d .
H1WA H -0.0471 -0.3624 0.3205 0.090 Uiso 1 1 d R
H1WB H -0.0181 -0.2656 0.2995 0.090 Uiso 1 1 d R
O2W O -0.0035(3) -0.3434(4) 0.6453(4) 0.0551(13) Uani 1 1 d .
H2WA H 0.0440 -0.3646 0.6847 0.083 Uiso 1 1 d R
H2WB H -0.0444 -0.3811 0.6613 0.083 Uiso 1 1 d R

loop_
_atom_site_aniso_label
_atom_site_aniso_U_11
_atom_site_aniso_U_22
_atom_site_aniso_U_33
_atom_site_aniso_U_23
_atom_site_aniso_U_13
_atom_site_aniso_U_12
S2a 0.0615(13) 0.0502(11) 0.0500(11) -0.0072(9) 0.0192(9) 0.0017(10)
O2a 0.049(3) 0.032(2) 0.045(3) 0.003(2) 0.012(2) -0.001(2)
N1a 0.046(4) 0.038(3) 0.053(4) 0.001(3) 0.012(3) -0.002(3)
C1a 0.047(5) 0.027(3) 0.045(4) 0.009(3) 0.016(3) -0.001(3)
S1a 0.0601(13) 0.0481(11) 0.0434(10) -0.0051(9) 0.0136(9) -0.0022(9)
O1a 0.051(3) 0.036(3) 0.049(3) 0.002(2) 0.013(2) 0.001(2)
C10a 0.045(4) 0.026(3) 0.034(3) 0.004(3) 0.011(3) 0.001(3)
C9a 0.052(5) 0.021(3) 0.045(4) 0.011(3) 0.012(3) -0.002(3)
C8a 0.044(5) 0.034(4) 0.041(4) 0.009(3) 0.010(3) -0.001(3)
C7a 0.053(5) 0.024(3) 0.038(4) 0.002(3) 0.014(3) 0.000(3)
C6a 0.071(4) 0.030(3) 0.047(4) 0.017(3) 0.014(3) -0.001(3)
C5a 0.086(5) 0.027(3) 0.042(4) 0.004(3) 0.011(3) 0.000(3)
C4a 0.060(5) 0.035(4) 0.054(5) 0.014(4) -0.007(4) -0.011(4)
C3a 0.051(5) 0.036(4) 0.052(4) 0.000(3) 0.004(4) -0.002(3)
C2a 0.052(5) 0.025(3) 0.036(4) 0.011(3) 0.006(3) 0.003(3)
S2b 0.0622(13) 0.0421(10) 0.0455(11) -0.0044(8) 0.0176(9) 0.0049(9)
O2b 0.052(3) 0.036(3) 0.039(3) 0.002(2) 0.011(2) 0.003(2)
N1b 0.050(4) 0.037(3) 0.040(3) 0.003(3) 0.011(3) 0.001(3)
C1b 0.046(5) 0.034(4) 0.047(4) 0.012(3) 0.019(3) 0.006(3)
S1b 0.0592(13) 0.0373(10) 0.0409(10) -0.0039(8) 0.0117(8) 0.0012(9)
O1b 0.049(3) 0.048(3) 0.041(3) -0.005(2) 0.011(2) 0.003(2)
C10b 0.042(4) 0.032(4) 0.034(4) 0.010(3) 0.007(3) -0.003(3)
C9b 0.039(4) 0.030(3) 0.043(4) 0.006(3) 0.010(3) 0.000(3)
C8b 0.048(5) 0.033(4) 0.039(4) 0.005(3) 0.013(3) -0.001(3)
C7b 0.046(4) 0.031(3) 0.031(4) 0.000(3) 0.010(3) -0.003(3)
C6b 0.053(4) 0.042(3) 0.037(3) 0.014(3) 0.009(3) -0.004(3)
C5b 0.067(4) 0.036(3) 0.036(3) 0.004(3) 0.000(3) -0.006(3)
C4b 0.044(5) 0.050(4) 0.053(5) 0.016(4) 0.000(4) -0.011(4)
C3b 0.047(5) 0.037(4) 0.040(4) 0.010(3) 0.010(3) 0.003(3)
C2b 0.044(4) 0.031(3) 0.040(4) 0.006(3) 0.007(3) -0.002(3)
Li1 0.049(8) 0.040(6) 0.048(7) 0.006(5) 0.006(5) 0.009(5)
Li2 0.053(8) 0.036(6) 0.039(6) 0.002(5) 0.000(5) 0.002(5)
O1W 0.091(4) 0.043(3) 0.046(3) -0.010(2) 0.014(3) -0.015(3)
O2W 0.055(3) 0.048(3) 0.063(3) 0.012(2) 0.014(3) 0.004(2)

loop_
_atom_type_symbol
_atom_type_description
_atom_type_scat_dispersion_real
_atom_type_scat_dispersion_imag
_atom_type_scat_source
C C 0.0033 0.0016 'International Tables Vol C Tables 4.2.6.8 and 6.1.1.4'
H H 0.0000 0.0000 'International Tables Vol C Tables 4.2.6.8 and 6.1.1.4'
N N 0.0061 0.0033 'International Tables Vol C Tables 4.2.6.8 and 6.1.1.4'
O O 0.0106 0.0060 'International Tables Vol C Tables 4.2.6.8 and 6.1.1.4'
S S 0.1246 0.1234 'International Tables Vol C Tables 4.2.6.8 and 6.1.1.4'
Li Li -0.0003 0.0001 'International Tables Vol C Tables 4.2.6.8 and 6.1.1.4'

loop_
_geom_angle_atom_site_label_1
_geom_angle_atom_site_label_2
_geom_angle_atom_site_label_3
_geom_angle
_geom_angle_site_symmetry_1
_geom_angle_site_symmetry_3
N1a S2a S1a 99.1(2) . .
C9a O2a Li1 109.4(5) . .
C1a N1a S2a 115.1(5) . .
N1a C1a C10a 120.5(6) . .
N1a C1a C2a 121.1(6) . .
C10a C1a C2a 118.4(6) . .
C10a S1a S2a 91.1(2) . .
C8a O1a Li2 162.8(5) . 3_556
C8a O1a Li1 103.8(5) . .
Li2 O1a Li1 85.8(5) 3_556 .
C9a C10a C1a 124.8(6) . .
C9a C10a S1a 121.1(5) . .
C1a C10a S1a 114.2(5) . .
O2a C9a C10a 124.1(6) . .
O2a C9a C8a 118.6(6) . .
C10a C9a C8a 117.3(6) . .
C10a C9a Li1 157.4(5) . .
C8a C9a Li1 77.6(5) . .
O1a C8a C9a 118.9(6) . .
O1a C8a C7a 120.9(6) . .
C9a C8a C7a 120.2(6) . .
C2a C7a C6a 119.4(6) . .
C2a C7a C8a 120.3(6) . .
C6a C7a C8a 120.3(6) . .
C5a C6a C7a 117.1(7) . .
C4a C5a C6a 122.8(7) . .
C5a C4a C3a 121.5(7) . .
C4a C3a C2a 119.5(7) . .
C3a C2a C7a 119.7(6) . .
C3a C2a C1a 121.3(6) . .
C7a C2a C1a 119.0(6) . .
N1b S2b S1b 99.0(2) . .
C9b O2b Li2 128.5(5) . .
C9b O2b Li1 108.9(5) . 3_556
Li2 O2b Li1 91.9(5) . 3_556
C9b O2b Li1 111.9(5) . .
Li2 O2b Li1 116.2(5) . .
Li1 O2b Li1 85.7(5) 3_556 .
C1b N1b S2b 116.1(5) . .
N1b C1b C10b 119.2(6) . .
N1b C1b C2b 121.3(6) . .
C10b C1b C2b 119.5(6) . .
C10b S1b S2b 91.1(2) . .
C8b O1b Li1 111.6(5) . 3_556
C9b C10b C1b 123.7(6) . .
C9b C10b S1b 121.8(5) . .
C1b C10b S1b 114.4(5) . .
O2b C9b C10b 124.5(6) . .
O2b C9b C8b 118.1(6) . .
C10b C9b C8b 117.4(6) . .
C10b C9b Li1 168.9(6) . 3_556
C8b C9b Li1 73.7(5) . 3_556
O1b C8b C9b 118.4(6) . .
O1b C8b C7b 121.6(6) . .
C9b C8b C7b 119.9(6) . .
C9b C8b Li1 75.3(5) . 3_556
C7b C8b Li1 164.5(5) . 3_556
C2b C7b C6b 119.0(6) . .
C2b C7b C8b 120.8(6) . .
C6b C7b C8b 120.2(6) . .
C5b C6b C7b 118.2(7) . .
C4b C5b C6b 122.9(7) . .
C5b C4b C3b 120.0(7) . .
C2b C3b C4b 120.1(6) . .
C3b C2b C7b 119.7(6) . .
C3b C2b C1b 121.8(6) . .
C7b C2b C1b 118.4(6) . .
O1b Li1 O2a 98.6(5) 3_556 .
O1b Li1 O2b 83.0(5) 3_556 3_556
O2a Li1 O2b 149.1(6) . 3_556
O1b Li1 O2b 113.0(6) 3_556 .
O2a Li1 O2b 112.9(5) . .
O2b Li1 O2b 94.3(5) 3_556 .
O1b Li1 O1a 145.5(6) 3_556 .
O2a Li1 O1a 78.4(4) . .
O2b Li1 O1a 83.1(4) 3_556 .
O2b Li1 O1a 99.4(5) . .
O1b Li1 C8b 25.4(2) 3_556 3_556
O2a Li1 C8b 120.2(5) . 3_556
O2b Li1 C8b 57.6(3) 3_556 3_556
O2b Li1 C8b 110.8(5) . 3_556
O1a Li1 C8b 131.0(5) . 3_556
O1b Li1 C9a 124.9(5) 3_556 .
O2a Li1 C9a 26.6(2) . .
O2b Li1 C9a 137.0(6) 3_556 .
O2b Li1 C9a 101.4(5) . .
O1a Li1 C9a 55.1(3) . .
C8b Li1 C9a 143.9(5) 3_556 .
O1b Li1 C9b 56.3(3) 3_556 3_556
O2a Li1 C9b 142.3(5) . 3_556
O2b Li1 C9b 26.7(2) 3_556 3_556
O2b Li1 C9b 103.4(5) . 3_556
O1a Li1 C9b 106.0(4) . 3_556
C8b Li1 C9b 31.0(2) 3_556 3_556
C9a Li1 C9b 151.1(5) . 3_556
O1b Li1 Li1 101.5(6) 3_556 3_556
O2a Li1 Li1 156.2(8) . 3_556
O2b Li1 Li1 47.5(4) 3_556 3_556
O2b Li1 Li1 46.8(3) . 3_556
O1a Li1 Li1 91.9(6) . 3_556
C8b Li1 Li1 82.6(5) 3_556 3_556
C9a Li1 Li1 132.9(7) . 3_556
C9b Li1 Li1 61.2(4) 3_556 3_556
O1b Li1 Li2 110.7(5) 3_556 3_556
O2a Li1 Li2 110.4(5) . 3_556
O2b Li1 Li2 42.7(3) 3_556 3_556
O2b Li1 Li2 110.7(5) . 3_556
O1a Li1 Li2 43.0(3) . 3_556
C8b Li1 Li2 89.4(4) 3_556 3_556
C9a Li1 Li2 94.4(4) . 3_556
C9b Li1 Li2 63.1(4) 3_556 3_556
Li1 Li1 Li2 74.0(5) 3_556 3_556
O1b Li1 Li2 82.3(4) 3_556 .
O2a Li1 Li2 117.2(5) . .
O2b Li1 Li2 93.7(4) 3_556 .
O2b Li1 Li2 30.8(3) . .
O1a Li1 Li2 130.0(5) . .
C8b Li1 Li2 84.4(4) 3_556 .
C9a Li1 Li2 119.6(4) . .
C9b Li1 Li2 89.2(4) 3_556 .
Li1 Li1 Li2 54.0(4) 3_556 .
Li2 Li1 Li2 128.0(4) 3_556 .
O1W Li2 O2b 107.4(6) . .
O1W Li2 O1a 116.6(6) . 3_556
O2b Li2 O1a 93.5(5) . 3_556
O1W Li2 O2W 119.1(6) . .
O2b Li2 O2W 115.8(6) . .
O1a Li2 O2W 101.8(5) 3_556 .
O1W Li2 Li1 136.3(5) . 3_556
O2b Li2 Li1 45.4(3) . 3_556
O1a Li2 Li1 51.2(4) 3_556 3_556
O2W Li2 Li1 104.6(5) . 3_556
O1W Li2 Li1 86.4(4) . .
O2b Li2 Li1 32.9(3) . .
O1a Li2 Li1 80.5(4) 3_556 .
O2W Li2 Li1 148.1(5) . .
Li1 Li2 Li1 52.0(4) 3_556 .

loop_
_geom_bond_atom_site_label_1
_geom_bond_atom_site_label_2
_geom_bond_distance
_geom_bond_site_symmetry_2
S2a N1a 1.648(6) .
S2a S1a 2.090(3) .
O2a C9a 1.305(8) .
O2a Li1 2.023(12) .
N1a C1a 1.319(8) .
C1a C10a 1.431(9) .
C1a C2a 1.472(9) .
S1a C10a 1.756(6) .
O1a C8a 1.264(7) .
O1a Li2 1.961(12) 3_556
O1a Li1 2.242(12) .
C10a C9a 1.370(9) .
C9a C8a 1.464(9) .
C9a Li1 2.747(14) .
C8a C7a 1.474(9) .
C7a C2a 1.404(9) .
C7a C6a 1.443(9) .
C6a C5a 1.403(10) .
C5a C4a 1.320(10) .
C4a C3a 1.389(9) .
C3a C2a 1.401(9) .
S2b N1b 1.646(5) .
S2b S1b 2.092(3) .
O2b C9b 1.307(7) .
O2b Li2 1.946(12) .
O2b Li1 2.041(12) 3_556
O2b Li1 2.063(11) .
N1b C1b 1.326(8) .
C1b C10b 1.443(9) .
C1b C2b 1.451(9) .
S1b C10b 1.767(6) .
O1b C8b 1.259(7) .
O1b Li1 2.009(12) 3_556
C10b C9b 1.372(9) .
C9b C8b 1.467(9) .
C9b Li1 2.758(13) 3_556
C8b C7b 1.468(9) .
C8b Li1 2.735(13) 3_556
C7b C2b 1.409(9) .
C7b C6b 1.438(9) .
C6b C5b 1.374(9) .
C5b C4b 1.346(10) .
C4b C3b 1.404(9) .
C3b C2b 1.387(9) .
Li1 O1b 2.009(12) 3_556
Li1 O2b 2.041(12) 3_556
Li1 C8b 2.735(13) 3_556
Li1 C9b 2.758(13) 3_556
Li1 Li1 2.79(2) 3_556
Li1 Li2 2.867(15) 3_556
Li1 Li2 3.405(15) .
Li2 O1W 1.903(11) .
Li2 O1a 1.961(12) 3_556
Li2 O2W 1.984(11) .
Li2 Li1 2.867(16) 3_556

loop_
_geom_hbond_atom_site_label_D
_geom_hbond_atom_site_label_H
_geom_hbond_atom_site_label_A
_geom_hbond_distance_DH
_geom_hbond_distance_HA
_geom_hbond_distance_DA
_geom_hbond_angle_DHA
_geom_hbond_site_symmetry_A
O1W H1WA O2a 0.84 1.94 2.765(6) 168.9 2_545
O1W H1WB O2W 0.84 2.25 3.079(6) 168.6 4
O2W H2WA O2a 0.84 2.09 2.774(6) 139.0 4_556
O2W H2WB O1b 0.84 2.08 2.828(6) 147.6 2_546
